data_7107053
loop_
_publ_author_name
'Hassanatu B. Mansaray'
'Alexander D.R. Rowe'
'Nicholas Phillips'
'Jochen Niemeyer'
'Michael Kelly'
'David A. Addy'
'Joshua I. Bates'
'Simon Aldridge'

_publ_section_related_literature
;
?
;
_publ_section_title
;
 Modelling fundamental arene-borane contacts: spontaneous formation of a
 dibromoborenium cation driven by interaction between a borane Lewis acid
 and an arene p system
;
_journal_name_full Chem.Commun.
_journal_page_first 12295
_journal_paper_doi 10.1039/c1cc15259a
_journal_volume 47
_journal_year 2011
_chemical_formula_moiety 'C23 H25 B2 Br6 N1'
_chemical_formula_sum 'C23 H25 B2 Br6 N'
_chemical_formula_weight 816.50
_space_group_IT_number 52
_symmetry_cell_setting orthorhombic
_symmetry_space_group_name_Hall '-P 2ab 2c'
_symmetry_space_group_name_H-M 'P c n n'
_atom_sites_solution_hydrogens geom
_atom_sites_solution_primary direct
_audit_creation_date 10-09-07
_audit_creation_method CRYSTALS_ver_14.06
_cell_angle_alpha 90
_cell_angle_beta 90
_cell_angle_gamma 90
_cell_formula_units_Z 4
_cell_length_a 11.8539(2)
_cell_length_b 13.1384(3)
_cell_length_c 18.3488(4)
_cell_measurement_reflns_used 3516
_cell_measurement_temperature 150
_cell_measurement_theta_max 27
_cell_measurement_theta_min 5
_cell_volume 2857.67(10)
_computing_cell_refinement 'DENZO/SCALEPACK (Otwinowski & Minor, 1997)'
_computing_data_collection 'COLLECT (Nonius, 2001).'
_computing_data_reduction 'DENZO/SCALEPACK (Otwinowski & Minor, 1997)'
_computing_molecular_graphics 'CAMERON (Watkin et al., 1996)'
_computing_publication_material 'CRYSTALS (Betteridge et al., 2003)'
_computing_structure_refinement 'CRYSTALS (Betteridge et al., 2003)'
_computing_structure_solution 'SIR92 (Altomare et al., 1994)'
_diffrn_ambient_temperature 150
_diffrn_measured_fraction_theta_full 0.992
_diffrn_measured_fraction_theta_max 0.991
_diffrn_measurement_device Area
_diffrn_measurement_device_type 'Nonius KappaCCD'
_diffrn_measurement_method \w
_diffrn_radiation_monochromator graphite
_diffrn_radiation_type 'Mo K\a'
_diffrn_radiation_wavelength 0.71073
_diffrn_reflns_av_R_equivalents 0.032
_diffrn_reflns_limit_h_max 15
_diffrn_reflns_limit_h_min -15
_diffrn_reflns_limit_k_max 17
_diffrn_reflns_limit_k_min -16
_diffrn_reflns_limit_l_max 23
_diffrn_reflns_limit_l_min -23
_diffrn_reflns_number 6088
_diffrn_reflns_theta_full 26.923
_diffrn_reflns_theta_max 27.473
_diffrn_reflns_theta_min 5.138
_diffrn_standards_number 0
_exptl_absorpt_coefficient_mu 8.442
_exptl_absorpt_correction_T_max 0.00
_exptl_absorpt_correction_T_min 0.00
_exptl_absorpt_correction_type multi-scan
_exptl_absorpt_process_details 'DENZO/SCALEPACK (Otwinowski & Minor, 1997)'
_exptl_crystal_colour 'pale brown'
_exptl_crystal_density_diffrn 1.898
_exptl_crystal_density_method 'not measured'
_exptl_crystal_description block
_exptl_crystal_F_000 1560
_exptl_crystal_size_max 1.000
_exptl_crystal_size_mid 1.000
_exptl_crystal_size_min 1.000
_refine_diff_density_max 1.12
_refine_diff_density_min -0.99
_refine_ls_extinction_coef 48(6)
_refine_ls_extinction_method 'Larson (1970), Equation 22'
_refine_ls_goodness_of_fit_ref 0.9830
_refine_ls_hydrogen_treatment none
_refine_ls_matrix_type full
_refine_ls_number_parameters 150
_refine_ls_number_reflns 3257
_refine_ls_number_restraints 4
_refine_ls_R_factor_all 0.0578
_refine_ls_R_factor_gt 0.0356
_refine_ls_shift/su_max 0.0011193
_refine_ls_shift/su_mean 0.0000372
_refine_ls_structure_factor_coef Fsqd
_refine_ls_weighting_details
;
Method= Modified Sheldrick
w=1/[\s^2^(F^2^) + ( 0.02P)^2^ + 8.34P]
,where P=(max(Fo^2^,0) + 2Fc^2^)/3
;
_refine_ls_weighting_scheme calc
_refine_ls_wR_factor_all 0.0740
_refine_ls_wR_factor_gt 0.0676
_refine_ls_wR_factor_ref 0.0740
_reflns_limit_h_max 15
_reflns_limit_h_min 0
_reflns_limit_k_max 17
_reflns_limit_k_min 0
_reflns_limit_l_max 23
_reflns_limit_l_min 0
_reflns_number_gt 2506
_reflns_number_total 3257
_reflns_threshold_expression I>2.0\s(I)
_oxford_diffrn_Wilson_B_factor 2.83
_oxford_diffrn_Wilson_scale 48.52
_oxford_refine_ls_r_factor_ref 0.0578
_oxford_refine_ls_scale 0.15466(8)
_oxford_reflns_number_all 3257
_oxford_reflns_threshold_expression_ref I>-3.0\s(I)
_oxford_structure_analysis_title '9072332 029HMCT10'
_cod_data_source_file c1cc15259a.txt
_cod_data_source_block '[LpyBBr2][BBr4]'
_cod_original_sg_symbol_H-M 'P c n n '
_cod_original_formula_sum 'C23 H25 B2 Br6 N1'
_cod_database_code 7107053

loop_
_symmetry_equiv_pos_as_xyz
x,y,z
-x,-y,-z
x+1/2,-y+1/2,z+1/2
-x+1/2,y+1/2,-z+1/2
-x+1/2,-y+1/2,z
x+1/2,y+1/2,-z
x,-y,-z+1/2
-x,y,z+1/2

loop_
_atom_site_label
_atom_site_type_symbol
_atom_site_fract_x
_atom_site_fract_y
_atom_site_fract_z
_atom_site_U_iso_or_equiv
_atom_site_occupancy
_atom_site_adp_type
_atom_site_refinement_flags_posn
_atom_site_refinement_flags_adp
Br1 Br 0.47410(3) 0.42634(3) 0.82205(2) 0.0351 1.0000 Uani . .
Br2 Br 0.85427(4) 0.16935(3) 0.66188(2) 0.0364 1.0000 Uani . .
Br3 Br 0.27826(4) 0.39862(4) 0.69752(3) 0.0563 1.0000 Uani . .
N4 N 0.7500 0.2500 0.5273(2) 0.0232 1.0000 Uani S T
C5 C 0.7094(3) 0.1662(3) 0.49083(18) 0.0244 1.0000 Uani . .
C6 C 0.7116(3) 0.1657(3) 0.41603(19) 0.0301 1.0000 Uani . .
C7 C 0.750000(7) 0.250000(7) 0.3778(3) 0.0308 1.0000 Uani S T
C8 C 0.6656(3) 0.0826(3) 0.53730(18) 0.0256 1.0000 Uani . .
C9 C 0.5595(3) 0.0933(3) 0.5700(2) 0.0301 1.0000 Uani . .
C10 C 0.4782(3) 0.1765(3) 0.5507(2) 0.0380 1.0000 Uani . .
C11 C 0.5273(3) 0.0190(3) 0.6207(2) 0.0364 1.0000 Uani . .
C12 C 0.5944(4) -0.0628(3) 0.6376(2) 0.0383 1.0000 Uani . .
C13 C 0.5595(5) -0.1393(4) 0.6947(3) 0.0594 1.0000 Uani . .
C14 C 0.6966(4) -0.0736(3) 0.6008(2) 0.0363 1.0000 Uani . .
C15 C 0.7337(3) -0.0033(3) 0.55021(19) 0.0289 1.0000 Uani . .
C16 C 0.8455(3) -0.0166(3) 0.5123(2) 0.0374 1.0000 Uani . .
B1 B 0.7500 0.2500 0.6107(3) 0.0276 1.0000 Uani S T
B2 B 0.3758(5) 0.5000 0.7500 0.0313 1.0000 Uani S T
H61 H 0.6871 0.1077 0.3907 0.0383 1.0000 Uiso R .
H71 H 0.7500 0.2500 0.3270 0.0390 1.0000 Uiso RS .
H101 H 0.4169 0.1817 0.5860 0.0607 1.0000 Uiso R .
H102 H 0.5159 0.2415 0.5466 0.0603 1.0000 Uiso R .
H103 H 0.4472 0.1602 0.5046 0.0607 1.0000 Uiso R .
H111 H 0.4578 0.0250 0.6442 0.0458 1.0000 Uiso R .
H131 H 0.6116 -0.1938 0.6943 0.0944 1.0000 Uiso R .
H133 H 0.5609 -0.1092 0.7416 0.0947 1.0000 Uiso R .
H132 H 0.4851 -0.1664 0.6859 0.0943 1.0000 Uiso R .
H141 H 0.7407 -0.1305 0.6107 0.0466 1.0000 Uiso R .
H162 H 0.8819 -0.0781 0.5280 0.0596 1.0000 Uiso R .
H161 H 0.8938 0.0420 0.5224 0.0595 1.0000 Uiso R .
H163 H 0.8339 -0.0223 0.4603 0.0594 1.0000 Uiso R .

loop_
_atom_site_aniso_label
_atom_site_aniso_U_11
_atom_site_aniso_U_22
_atom_site_aniso_U_33
_atom_site_aniso_U_23
_atom_site_aniso_U_13
_atom_site_aniso_U_12
Br1 0.0377(2) 0.0347(2) 0.0329(2) 0.00574(16) -0.00521(16) 0.00436(17)
Br2 0.0455(2) 0.0331(2) 0.0306(2) 0.00045(16) -0.01098(17) 0.00380(18)
Br3 0.0624(3) 0.0570(3) 0.0495(3) 0.0168(2) -0.0227(2) -0.0301(2)
N4 0.025(2) 0.024(2) 0.021(2) 0.0000 0.0000 0.0003(17)
C5 0.0244(17) 0.0233(18) 0.0255(17) -0.0021(14) -0.0009(14) 0.0009(15)
C6 0.036(2) 0.029(2) 0.0256(18) -0.0050(15) -0.0030(15) -0.0002(17)
C7 0.042(3) 0.029(3) 0.022(2) 0.0000 0.0000 0.001(2)
C8 0.0310(19) 0.0227(18) 0.0230(17) -0.0007(14) -0.0056(15) -0.0050(15)
C9 0.032(2) 0.032(2) 0.0269(18) -0.0029(15) -0.0043(15) -0.0104(16)
C10 0.029(2) 0.042(2) 0.043(2) -0.0003(19) -0.0023(18) -0.0023(18)
C11 0.040(2) 0.041(2) 0.0287(19) -0.0031(17) 0.0035(17) -0.0126(19)
C12 0.055(3) 0.032(2) 0.0275(19) 0.0011(16) -0.0016(19) -0.018(2)
C13 0.087(4) 0.047(3) 0.044(3) 0.014(2) 0.003(3) -0.027(3)
C14 0.055(3) 0.023(2) 0.031(2) 0.0027(16) -0.0097(18) -0.0038(18)
C15 0.036(2) 0.0258(19) 0.0249(17) -0.0040(14) -0.0044(16) -0.0038(16)
C16 0.043(2) 0.035(2) 0.034(2) -0.0012(17) 0.0002(18) 0.0075(19)
B1 0.035(3) 0.025(3) 0.023(3) 0.0000 0.0000 -0.002(3)
B2 0.033(3) 0.035(4) 0.027(3) 0.006(3) 0.0000 0.0000

loop_
_atom_type_symbol
_atom_type_scat_dispersion_real
_atom_type_scat_dispersion_imag
_atom_type_scat_Cromer_Mann_a1
_atom_type_scat_Cromer_Mann_b1
_atom_type_scat_Cromer_Mann_a2
_atom_type_scat_Cromer_Mann_b2
_atom_type_scat_Cromer_Mann_a3
_atom_type_scat_Cromer_Mann_b3
_atom_type_scat_Cromer_Mann_a4
_atom_type_scat_Cromer_Mann_b4
_atom_type_scat_Cromer_Mann_c
_atom_type_scat_source
C 0.0033 0.0016 2.3100 20.8439 1.0200 10.2075 1.5886 0.5687 0.8650 51.6512 0.2156 'International Tables Vol C 4.2.6.8 and 6.1.1.4'
H 0.0000 0.0000 0.4930 10.5109 0.3229 26.1257 0.1402 3.1424 0.0408 57.7998 0.0030 'International Tables Vol C 4.2.6.8 and 6.1.1.4'
N 0.0061 0.0033 12.2126 0.0057 3.1322 9.8933 2.0125 28.9975 1.1663 0.5826 -11.5290 'International Tables Vol C 4.2.6.8 and 6.1.1.4'
Br -0.2901 2.4595 17.1789 2.1723 5.2358 16.5796 5.6377 0.2609 3.9851 41.4328 2.9557 'International Tables Vol C 4.2.6.8 and 6.1.1.4'
B 0.0013 0.0007 2.0545 23.2185 1.3326 1.0210 1.0979 60.3498 0.7068 0.1403 -0.1932 'International Tables Vol C 4.2.6.8 and 6.1.1.4'

loop_
_geom_angle_atom_site_label_1
_geom_angle_site_symmetry_1
_geom_angle_atom_site_label_2
_geom_angle_atom_site_label_3
_geom_angle_site_symmetry_3
_geom_angle
_geom_angle_publ_flag
C5 5_655 N4 C5 . 121.8(4) yes
C5 5_655 N4 B1 . 119.1(2) yes
C5 . N4 B1 . 119.1(2) yes
N4 . C5 C6 . 118.9(3) yes
N4 . C5 C8 . 115.8(3) yes
C6 . C5 C8 . 125.2(3) yes
C5 . C6 C7 . 120.5(4) yes
C5 . C6 H61 . 119.6 no
C7 . C6 H61 . 120.0 no
C6 . C7 C6 5_655 119.3(5) yes
C6 . C7 H71 . 120.3 no
C6 5_655 C7 H71 . 120.3 no
C5 . C8 C9 . 119.1(3) yes
C5 . C8 C15 . 119.3(3) yes
C9 . C8 C15 . 121.6(3) yes
C8 . C9 C10 . 123.3(3) yes
C8 . C9 C11 . 117.3(4) yes
C10 . C9 C11 . 119.3(3) yes
C9 . C10 H101 . 111.8 no
C9 . C10 H102 . 111.4 no
H101 . C10 H102 . 109.5 no
C9 . C10 H103 . 107.1 no
H101 . C10 H103 . 108.7 no
H102 . C10 H103 . 108.2 no
C9 . C11 C12 . 122.5(4) yes
C9 . C11 H111 . 119.2 no
C12 . C11 H111 . 118.3 no
C11 . C12 C13 . 121.3(4) yes
C11 . C12 C14 . 118.3(4) yes
C13 . C12 C14 . 120.4(4) yes
C12 . C13 H131 . 108.7 no
C12 . C13 H133 . 110.3 no
H131 . C13 H133 . 108.2 no
C12 . C13 H132 . 112.3 no
H131 . C13 H132 . 108.5 no
H133 . C13 H132 . 108.8 no
C12 . C14 C15 . 122.3(4) yes
C12 . C14 H141 . 118.5 no
C15 . C14 H141 . 119.2 no
C8 . C15 C14 . 117.8(3) yes
C8 . C15 C16 . 121.3(3) yes
C14 . C15 C16 . 120.9(4) yes
C15 . C16 H162 . 110.8 no
C15 . C16 H161 . 109.7 no
H162 . C16 H161 . 110.1 no
C15 . C16 H163 . 109.8 no
H162 . C16 H163 . 107.2 no
H161 . C16 H163 . 109.2 no
Br2 . B1 Br2 5_655 120.0(3) yes
Br2 . B1 N4 . 119.99(15) yes
Br2 5_655 B1 N4 . 119.99(15) yes
Br1 . B2 Br1 7_566 109.2(3) yes
Br1 . B2 Br3 . 109.237(18) yes
Br1 7_566 B2 Br3 . 109.723(18) yes
Br1 . B2 Br3 7_566 109.723(18) yes
Br1 7_566 B2 Br3 7_566 109.237(18) yes
Br3 . B2 Br3 7_566 109.7(3) yes

loop_
_geom_bond_atom_site_label_1
_geom_bond_atom_site_label_2
_geom_bond_site_symmetry_2
_geom_bond_distance
_geom_bond_publ_flag
Br1 B2 . 2.010(4) yes
Br2 B1 . 1.880(3) yes
Br3 B2 . 2.010(4) yes
N4 C5 5_655 1.375(4) yes
N4 C5 . 1.375(4) yes
N4 B1 . 1.530(7) yes
C5 C6 . 1.373(5) yes
C5 C8 . 1.484(5) yes
C6 C7 . 1.388(5) yes
C6 H61 . 0.938 no
C7 H71 . 0.933 no
C8 C9 . 1.400(5) yes
C8 C15 . 1.408(5) yes
C9 C10 . 1.500(5) yes
C9 C11 . 1.402(5) yes
C10 H101 . 0.976 no
C10 H102 . 0.966 no
C10 H103 . 0.946 no
C11 C12 . 1.373(6) yes
C11 H111 . 0.933 no
C12 C13 . 1.510(5) yes
C12 C14 . 1.393(6) yes
C13 H131 . 0.945 no
C13 H133 . 0.947 no
C13 H132 . 0.966 no
C14 C15 . 1.382(5) yes
C14 H141 . 0.930 no
C15 C16 . 1.506(5) yes
C16 H162 . 0.960 no
C16 H161 . 0.977 no
C16 H163 . 0.967 no
